data_1529581
loop_
_publ_author_name
'Bacher, P.'
'Laurent, Y.'
'Antoine, P.'
'L'Haridon, P.'
'Marchand, R.'
'Roult, G.'

_publ_section_title
;
 Time-of-flight neutron diffraction study of the structure of the
 perovskite-type oxynitride LaWO~0.6N~2.4~
;
_journal_issue 1
_journal_name_full 'Journal of Solid State Chemistry'
_journal_page_first 67
_journal_page_last 71
_journal_paper_doi 10.1016/0022-4596(88)90091-6
_journal_volume 77
_journal_year 1988
_chemical_formula_sum 'La N2.4 O0.6 W'
_chemical_name_systematic 'La W O0.6 N2.4'
_space_group_IT_number 82
_symmetry_space_group_name_Hall 'I -4'
_symmetry_space_group_name_H-M 'I -4'
_cell_angle_alpha 90
_cell_angle_beta 90
_cell_angle_gamma 90
_cell_formula_units_Z 4
_cell_length_a 5.6523
_cell_length_b 5.6523
_cell_length_c 8.0084
_cell_volume 255.856
_citation_journal_id_ASTM JSSCBI
_cod_data_source_file Bacher_JSSCBI_1988_1675.cif
_cod_data_source_block La1N2.4O0.6W1
_cod_original_cell_volume 255.8563
_cod_original_formula_sum 'La1 N2.4 O0.6 W1'
_cod_database_code 1529581

loop_
_symmetry_equiv_pos_as_xyz
x,y,z
y,-x,-z
-x,-y,z
-y,x,-z
x+1/2,y+1/2,z+1/2
y+1/2,-x+1/2,-z+1/2
-x+1/2,-y+1/2,z+1/2
-y+1/2,x+1/2,-z+1/2

loop_
_atom_site_label
_atom_site_type_symbol
_atom_site_fract_x
_atom_site_fract_y
_atom_site_fract_z
_atom_site_occupancy
_atom_site_U_iso_or_equiv
N1 N-3 0 0.5 0.0023 0.63 0.0
N2 N-3 0.2815 0.2865 0.2439 0.88 0.0
W2 W+5 0 0.5 0.75 1 0.0
W1 W+5 0 0.5 0.25 1 0.0
O2 O-2 0.2815 0.2865 0.2439 0.12 0.0
La2 La+3 0 0 0.5 1 0.0
La1 La+3 0 0 0 1 0.0
O1 O-2 0 0.5 0.0023 0.37 0.0
